data_7155965
loop_
_publ_author_name
'Shiri, Morteza'
'Ranjbar, Maryam'
'Yasaei, Zahra'
'Zamanian, Fatemeh'
'Notash, Behrouz'

_publ_section_title
;
 Palladium-catalyzed tandem reaction of 2-chloroquinoline-3-carbaldehydes
 and isocyanides
;
_journal_name_full 'Organic &amp; Biomolecular Chemistry'
_journal_paper_doi 10.1039/C7OB02043K
_journal_year 2017
_chemical_formula_moiety 'C21 H20 N2 O2'
_chemical_formula_sum 'C21 H20 N2 O2'
_chemical_formula_weight 332.39
_chemical_name_systematic
; 
 ? 
;
_space_group_IT_number 14
_symmetry_cell_setting monoclinic
_symmetry_space_group_name_Hall '-P 2ybc'
_symmetry_space_group_name_H-M 'P 1 21/c 1'
_atom_sites_solution_hydrogens geom
_atom_sites_solution_primary direct
_atom_sites_solution_secondary difmap
_audit_creation_method SHELXL-97
_audit_update_record
;
2017-03-26 deposited with the CCDC.
2017-11-09 downloaded from the CCDC.
;
_cell_angle_alpha 90.00
_cell_angle_beta 112.46(3)
_cell_angle_gamma 90.00
_cell_formula_units_Z 4
_cell_length_a 15.937(3)
_cell_length_b 8.9523(18)
_cell_length_c 12.934(3)
_cell_measurement_reflns_used 3006
_cell_measurement_temperature 298(2)
_cell_measurement_theta_max 24.99
_cell_measurement_theta_min 2.66
_cell_volume 1705.4(7)
_computing_cell_refinement 'X-Area (Stoe & Cie GmbH, 2005)'
_computing_data_collection 'X-Area (Stoe & Cie GmbH, 2005)'
_computing_data_reduction 'X-Area (Stoe & Cie GmbH, 2005)'
_computing_molecular_graphics 'ORTEP-3 for Windows (Farrugia, 1997)'
_computing_publication_material 'WinGX (Farrugia, 1999)'
_computing_structure_refinement 'SHELXL-97 (Sheldrick, 2008)'
_computing_structure_solution 'SHELXS-97 (Sheldrick, 2008)'
_diffrn_ambient_temperature 298(2)
_diffrn_detector_area_resol_mean '0.15 mm'
_diffrn_measured_fraction_theta_full 0.998
_diffrn_measured_fraction_theta_max 0.998
_diffrn_measurement_device_type 'STOE IPDS 2T'
_diffrn_measurement_method 'rotation method'
_diffrn_radiation_monochromator graphite
_diffrn_radiation_source 'fine-focus sealed tube'
_diffrn_radiation_type MoK\a
_diffrn_radiation_wavelength 0.71073
_diffrn_reflns_av_R_equivalents 0.0877
_diffrn_reflns_av_sigmaI/netI 0.0818
_diffrn_reflns_limit_h_max 18
_diffrn_reflns_limit_h_min -16
_diffrn_reflns_limit_k_max 10
_diffrn_reflns_limit_k_min -10
_diffrn_reflns_limit_l_max 15
_diffrn_reflns_limit_l_min -15
_diffrn_reflns_number 8780
_diffrn_reflns_theta_full 24.99
_diffrn_reflns_theta_max 24.99
_diffrn_reflns_theta_min 2.66
_diffrn_standards_number 0
_exptl_absorpt_coefficient_mu 0.084
_exptl_absorpt_correction_type none
_exptl_crystal_colour yellow
_exptl_crystal_density_diffrn 1.295
_exptl_crystal_density_method 'not measured'
_exptl_crystal_description plate
_exptl_crystal_F_000 704
_exptl_crystal_size_max 0.50
_exptl_crystal_size_mid 0.50
_exptl_crystal_size_min 0.50
_refine_diff_density_max 0.163
_refine_diff_density_min -0.172
_refine_diff_density_rms 0.036
_refine_ls_extinction_coef 0.0124(16)
_refine_ls_extinction_expression Fc^*^=kFc[1+0.001xFc^2^\l^3^/sin(2\q)]^-1/4^
_refine_ls_extinction_method SHELXL
_refine_ls_goodness_of_fit_ref 0.858
_refine_ls_hydrogen_treatment mixed
_refine_ls_matrix_type full
_refine_ls_number_parameters 231
_refine_ls_number_reflns 3006
_refine_ls_number_restraints 0
_refine_ls_restrained_S_all 0.858
_refine_ls_R_factor_all 0.0866
_refine_ls_R_factor_gt 0.0476
_refine_ls_shift/su_max 0.000
_refine_ls_shift/su_mean 0.000
_refine_ls_structure_factor_coef Fsqd
_refine_ls_weighting_details 'calc w=1/[\s^2^(Fo^2^)+(0.0560P)^2^+0.0000P] where P=(Fo^2^+2Fc^2^)/3'
_refine_ls_weighting_scheme calc
_refine_ls_wR_factor_gt 0.1072
_refine_ls_wR_factor_ref 0.1175
_reflns_number_gt 1788
_reflns_number_total 3006
_reflns_threshold_expression >2sigma(I)
_cod_data_source_file c7ob02043k2.cif
_cod_data_source_block khd392h
_cod_original_cell_volume 1705.4(6)
_cod_original_sg_symbol_H-M 'P 21/c'
_cod_database_code 7155965

loop_
_symmetry_equiv_pos_as_xyz
'x, y, z'
'-x, y+1/2, -z+1/2'
'-x, -y, -z'
'x, -y-1/2, z-1/2'

loop_
_atom_site_label
_atom_site_type_symbol
_atom_site_fract_x
_atom_site_fract_y
_atom_site_fract_z
_atom_site_U_iso_or_equiv
_atom_site_adp_type
_atom_site_occupancy
_atom_site_symmetry_multiplicity
_atom_site_calc_flag
_atom_site_refinement_flags
O1 O -0.00459(10) 1.0305(2) 0.27980(13) 0.0673(5) Uani 1 1 d .
O2 O -0.12892(10) 0.66070(17) 0.04018(14) 0.0566(4) Uani 1 1 d .
N1 N 0.13987(11) 0.9049(2) 0.20838(13) 0.0467(5) Uani 1 1 d .
N2 N -0.09933(11) 0.90050(19) 0.12681(13) 0.0461(5) Uani 1 1 d .
C1 C 0.32952(15) 0.9297(3) 0.30765(18) 0.0648(7) Uani 1 1 d .
H1 H 0.2942 0.9844 0.3371 0.078 Uiso 1 1 calc R
C2 C 0.42229(18) 0.9364(4) 0.3573(2) 0.0859(9) Uani 1 1 d .
H2 H 0.4495 0.9970 0.4196 0.103 Uiso 1 1 calc R
C3 C 0.47615(18) 0.8542(4) 0.3158(2) 0.0875(9) Uani 1 1 d .
H3 H 0.5390 0.8575 0.3515 0.105 Uiso 1 1 calc R
C4 C 0.43711(17) 0.7689(3) 0.2231(2) 0.0742(7) Uani 1 1 d .
H4 H 0.4737 0.7145 0.1954 0.089 Uiso 1 1 calc R
C5 C 0.34242(15) 0.7615(3) 0.16840(18) 0.0564(6) Uani 1 1 d .
C6 C 0.28801(14) 0.8412(3) 0.21344(16) 0.0493(5) Uani 1 1 d .
C7 C 0.18993(13) 0.8317(2) 0.15967(15) 0.0441(5) Uani 1 1 d .
C8 C 0.15113(15) 0.7453(2) 0.06115(16) 0.0488(5) Uani 1 1 d .
C9 C 0.20880(16) 0.6734(3) 0.01509(19) 0.0618(6) Uani 1 1 d .
H9 H 0.1833 0.6219 -0.0522 0.074 Uiso 1 1 calc R
C10 C 0.30017(17) 0.6793(3) 0.0680(2) 0.0649(7) Uani 1 1 d .
H10 H 0.3362 0.6281 0.0378 0.078 Uiso 1 1 calc R
C11 C 0.05553(15) 0.7329(2) 0.01193(16) 0.0512(6) Uani 1 1 d .
H11 H 0.0273 0.6775 -0.0530 0.061 Uiso 1 1 calc R
C12 C 0.00647(14) 0.8041(2) 0.06219(15) 0.0445(5) Uani 1 1 d .
C13 C 0.05114(14) 0.8883(2) 0.15786(15) 0.0435(5) Uani 1 1 d .
C14 C -0.01710(14) 0.9513(2) 0.19830(16) 0.0466(5) Uani 1 1 d .
C15 C -0.09394(13) 0.8036(2) 0.03847(15) 0.0469(5) Uani 1 1 d .
H15 H -0.1269 0.8499 -0.0345 0.056 Uiso 1 1 calc R
C16 C -0.18377(14) 0.9337(3) 0.14293(17) 0.0508(6) Uani 1 1 d .
H16 H -0.1781 1.0350 0.1736 0.061 Uiso 1 1 calc R
C17 C -0.19780(16) 0.8296(3) 0.22674(18) 0.0693(7) Uani 1 1 d .
H17A H -0.1464 0.8370 0.2975 0.083 Uiso 1 1 calc R
H17B H -0.2010 0.7275 0.2003 0.083 Uiso 1 1 calc R
C18 C -0.28419(18) 0.8667(4) 0.2445(2) 0.0870(9) Uani 1 1 d .
H18A H -0.2941 0.7919 0.2929 0.104 Uiso 1 1 calc R
H18B H -0.2769 0.9625 0.2820 0.104 Uiso 1 1 calc R
C19 C -0.36618(17) 0.8730(4) 0.1366(2) 0.0806(8) Uani 1 1 d .
H19A H -0.3799 0.7734 0.1051 0.097 Uiso 1 1 calc R
H19B H -0.4180 0.9080 0.1516 0.097 Uiso 1 1 calc R
C20 C -0.35102(17) 0.9747(3) 0.0537(2) 0.0760(8) Uani 1 1 d .
H20A H -0.3456 1.0767 0.0808 0.091 Uiso 1 1 calc R
H20B H -0.4030 0.9697 -0.0166 0.091 Uiso 1 1 calc R
C21 C -0.26561(14) 0.9323(3) 0.03435(18) 0.0600(7) Uani 1 1 d .
H21A H -0.2730 0.8335 0.0013 0.072 Uiso 1 1 calc R
H21B H -0.2564 1.0024 -0.0176 0.072 Uiso 1 1 calc R
H2A H -0.0943(17) 0.616(3) 0.108(2) 0.086(9) Uiso 1 1 d .

loop_
_atom_site_aniso_label
_atom_site_aniso_U_11
_atom_site_aniso_U_22
_atom_site_aniso_U_33
_atom_site_aniso_U_23
_atom_site_aniso_U_13
_atom_site_aniso_U_12
O1 0.0537(10) 0.0767(12) 0.0682(10) -0.0312(9) 0.0196(8) -0.0092(9)
O2 0.0458(9) 0.0438(10) 0.0680(10) -0.0059(8) 0.0082(8) -0.0081(8)
N1 0.0418(11) 0.0473(11) 0.0471(9) -0.0032(8) 0.0124(8) -0.0076(8)
N2 0.0384(10) 0.0455(11) 0.0492(9) -0.0034(8) 0.0109(8) -0.0029(8)
C1 0.0468(14) 0.083(2) 0.0568(13) -0.0058(13) 0.0107(11) -0.0054(13)
C2 0.0520(17) 0.121(3) 0.0704(16) -0.0163(16) 0.0074(14) -0.0104(17)
C3 0.0453(15) 0.120(3) 0.0884(19) -0.0001(18) 0.0151(15) -0.0055(17)
C4 0.0533(17) 0.078(2) 0.0941(19) 0.0044(16) 0.0309(15) 0.0033(14)
C5 0.0495(15) 0.0524(15) 0.0698(14) 0.0077(12) 0.0257(12) -0.0015(12)
C6 0.0456(12) 0.0502(14) 0.0496(11) 0.0054(10) 0.0156(10) -0.0060(11)
C7 0.0437(12) 0.0414(13) 0.0466(11) 0.0038(10) 0.0167(10) -0.0038(10)
C8 0.0518(14) 0.0453(13) 0.0492(11) -0.0030(10) 0.0189(10) -0.0082(11)
C9 0.0646(16) 0.0566(17) 0.0696(14) -0.0156(12) 0.0317(13) -0.0115(13)
C10 0.0621(17) 0.0588(17) 0.0823(16) -0.0078(13) 0.0373(14) -0.0008(13)
C11 0.0525(14) 0.0522(15) 0.0426(11) -0.0087(10) 0.0113(10) -0.0125(11)
C12 0.0478(12) 0.0419(13) 0.0400(10) 0.0004(9) 0.0125(9) -0.0037(10)
C13 0.0456(13) 0.0397(13) 0.0413(11) -0.0013(9) 0.0121(10) -0.0058(10)
C14 0.0454(13) 0.0460(14) 0.0450(11) -0.0043(10) 0.0136(10) -0.0058(10)
C15 0.0431(12) 0.0464(14) 0.0427(10) 0.0000(9) 0.0069(9) -0.0032(10)
C16 0.0432(12) 0.0470(15) 0.0594(12) -0.0040(10) 0.0163(10) -0.0004(10)
C17 0.0569(15) 0.093(2) 0.0574(13) 0.0173(13) 0.0210(11) 0.0062(14)
C18 0.0760(19) 0.115(3) 0.0809(18) 0.0124(17) 0.0427(16) 0.0059(18)
C19 0.0512(15) 0.094(2) 0.102(2) 0.0121(17) 0.0359(15) 0.0019(15)
C20 0.0483(14) 0.081(2) 0.0922(18) 0.0171(16) 0.0200(13) 0.0108(14)
C21 0.0466(13) 0.0654(18) 0.0630(13) 0.0173(11) 0.0153(11) 0.0062(12)

loop_
_atom_type_symbol
_atom_type_description
_atom_type_scat_dispersion_real
_atom_type_scat_dispersion_imag
_atom_type_scat_source
C C 0.0033 0.0016 'International Tables Vol C Tables 4.2.6.8 and 6.1.1.4'
H H 0.0000 0.0000 'International Tables Vol C Tables 4.2.6.8 and 6.1.1.4'
N N 0.0061 0.0033 'International Tables Vol C Tables 4.2.6.8 and 6.1.1.4'
O O 0.0106 0.0060 'International Tables Vol C Tables 4.2.6.8 and 6.1.1.4'

loop_
_geom_angle_atom_site_label_1
_geom_angle_atom_site_label_2
_geom_angle_atom_site_label_3
_geom_angle
C15 O2 H2A 108.1(16)
C13 N1 C7 115.09(17)
C14 N2 C15 113.58(16)
C14 N2 C16 122.17(16)
C15 N2 C16 124.14(16)
C2 C1 C6 120.2(2)
C2 C1 H1 119.9
C6 C1 H1 119.9
C1 C2 C3 120.9(3)
C1 C2 H2 119.6
C3 C2 H2 119.6
C4 C3 C2 119.9(2)
C4 C3 H3 120.0
C2 C3 H3 120.0
C3 C4 C5 121.0(3)
C3 C4 H4 119.5
C5 C4 H4 119.5
C4 C5 C6 118.8(2)
C4 C5 C10 122.0(2)
C6 C5 C10 119.3(2)
C1 C6 C5 119.2(2)
C1 C6 C7 121.2(2)
C5 C6 C7 119.5(2)
N1 C7 C8 123.29(18)
N1 C7 C6 117.74(18)
C8 C7 C6 118.95(19)
C11 C8 C7 118.27(19)
C11 C8 C9 122.17(19)
C7 C8 C9 119.6(2)
C10 C9 C8 120.8(2)
C10 C9 H9 119.6
C8 C9 H9 119.6
C9 C10 C5 121.8(2)
C9 C10 H10 119.1
C5 C10 H10 119.1
C12 C11 C8 117.93(19)
C12 C11 H11 121.0
C8 C11 H11 121.0
C11 C12 C13 119.32(19)
C11 C12 C15 131.59(19)
C13 C12 C15 108.96(17)
N1 C13 C12 126.08(19)
N1 C13 C14 124.94(17)
C12 C13 C14 108.91(17)
O1 C14 N2 125.26(19)
O1 C14 C13 128.57(18)
N2 C14 C13 106.15(16)
O2 C15 N2 112.78(16)
O2 C15 C12 113.38(17)
N2 C15 C12 102.33(15)
O2 C15 H15 109.4
N2 C15 H15 109.4
C12 C15 H15 109.4
N2 C16 C21 112.30(16)
N2 C16 C17 111.83(18)
C21 C16 C17 110.55(19)
N2 C16 H16 107.3
C21 C16 H16 107.3
C17 C16 H16 107.3
C16 C17 C18 111.4(2)
C16 C17 H17A 109.3
C18 C17 H17A 109.3
C16 C17 H17B 109.3
C18 C17 H17B 109.3
H17A C17 H17B 108.0
C19 C18 C17 112.7(2)
C19 C18 H18A 109.1
C17 C18 H18A 109.1
C19 C18 H18B 109.1
C17 C18 H18B 109.1
H18A C18 H18B 107.8
C20 C19 C18 111.5(2)
C20 C19 H19A 109.3
C18 C19 H19A 109.3
C20 C19 H19B 109.3
C18 C19 H19B 109.3
H19A C19 H19B 108.0
C19 C20 C21 111.5(2)
C19 C20 H20A 109.3
C21 C20 H20A 109.3
C19 C20 H20B 109.3
C21 C20 H20B 109.3
H20A C20 H20B 108.0
C16 C21 C20 110.73(18)
C16 C21 H21A 109.5
C20 C21 H21A 109.5
C16 C21 H21B 109.5
C20 C21 H21B 109.5
H21A C21 H21B 108.1

loop_
_geom_bond_atom_site_label_1
_geom_bond_atom_site_label_2
_geom_bond_distance
O1 C14 1.222(2)
O2 C15 1.399(2)
O2 H2A 0.93(3)
N1 C13 1.320(3)
N1 C7 1.359(3)
N2 C14 1.361(3)
N2 C15 1.463(2)
N2 C16 1.469(3)
C1 C2 1.370(3)
C1 C6 1.390(3)
C1 H1 0.9300
C2 C3 1.385(4)
C2 H2 0.9300
C3 C4 1.355(4)
C3 H3 0.9300
C4 C5 1.402(3)
C4 H4 0.9300
C5 C6 1.409(3)
C5 C10 1.419(3)
C6 C7 1.450(3)
C7 C8 1.415(3)
C8 C11 1.414(3)
C8 C9 1.425(3)
C9 C10 1.353(3)
C9 H9 0.9300
C10 H10 0.9300
C11 C12 1.352(3)
C11 H11 0.9300
C12 C13 1.391(3)
C12 C15 1.510(3)
C13 C14 1.486(3)
C15 H15 0.9800
C16 C21 1.508(3)
C16 C17 1.510(3)
C16 H16 0.9800
C17 C18 1.516(3)
C17 H17A 0.9700
C17 H17B 0.9700
C18 C19 1.505(4)
C18 H18A 0.9700
C18 H18B 0.9700
C19 C20 1.494(3)
C19 H19A 0.9700
C19 H19B 0.9700
C20 C21 1.523(3)
C20 H20A 0.9700
C20 H20B 0.9700
C21 H21A 0.9700
C21 H21B 0.9700

loop_
_geom_torsion_atom_site_label_1
_geom_torsion_atom_site_label_2
_geom_torsion_atom_site_label_3
_geom_torsion_atom_site_label_4
_geom_torsion
C6 C1 C2 C3 -0.9(4)
C1 C2 C3 C4 1.9(5)
C2 C3 C4 C5 -0.4(4)
C3 C4 C5 C6 -1.8(4)
C3 C4 C5 C10 176.6(3)
C2 C1 C6 C5 -1.4(4)
C2 C1 C6 C7 179.8(2)
C4 C5 C6 C1 2.7(3)
C10 C5 C6 C1 -175.8(2)
C4 C5 C6 C7 -178.4(2)
C10 C5 C6 C7 3.1(3)
C13 N1 C7 C8 0.9(3)
C13 N1 C7 C6 -177.88(18)
C1 C6 C7 N1 -4.0(3)
C5 C6 C7 N1 177.16(18)
C1 C6 C7 C8 177.2(2)
C5 C6 C7 C8 -1.6(3)
N1 C7 C8 C11 -0.9(3)
C6 C7 C8 C11 177.82(19)
N1 C7 C8 C9 179.4(2)
C6 C7 C8 C9 -1.9(3)
C11 C8 C9 C10 -175.6(2)
C7 C8 C9 C10 4.0(3)
C8 C9 C10 C5 -2.6(4)
C4 C5 C10 C9 -179.5(2)
C6 C5 C10 C9 -1.0(4)
C7 C8 C11 C12 -0.3(3)
C9 C8 C11 C12 179.4(2)
C8 C11 C12 C13 1.3(3)
C8 C11 C12 C15 -174.0(2)
C7 N1 C13 C12 0.3(3)
C7 N1 C13 C14 176.96(18)
C11 C12 C13 N1 -1.5(3)
C15 C12 C13 N1 174.86(19)
C11 C12 C13 C14 -178.55(18)
C15 C12 C13 C14 -2.2(2)
C15 N2 C14 O1 -178.1(2)
C16 N2 C14 O1 -1.7(3)
C15 N2 C14 C13 0.7(2)
C16 N2 C14 C13 177.03(17)
N1 C13 C14 O1 2.6(4)
C12 C13 C14 O1 179.7(2)
N1 C13 C14 N2 -176.11(19)
C12 C13 C14 N2 1.0(2)
C14 N2 C15 O2 120.26(18)
C16 N2 C15 O2 -56.0(2)
C14 N2 C15 C12 -1.9(2)
C16 N2 C15 C12 -178.19(17)
C11 C12 C15 O2 56.4(3)
C13 C12 C15 O2 -119.29(19)
C11 C12 C15 N2 178.2(2)
C13 C12 C15 N2 2.5(2)
C14 N2 C16 C21 153.2(2)
C15 N2 C16 C21 -30.9(3)
C14 N2 C16 C17 -81.9(3)
C15 N2 C16 C17 94.1(2)
N2 C16 C17 C18 178.9(2)
C21 C16 C17 C18 -55.2(3)
C16 C17 C18 C19 53.2(3)
C17 C18 C19 C20 -52.6(4)
C18 C19 C20 C21 54.3(3)
N2 C16 C21 C20 -177.24(19)
C17 C16 C21 C20 57.1(3)
C19 C20 C21 C16 -57.1(3)
